data_7246671
loop_
_publ_author_name
'Kharraz, Haia'
'Hachem, Hadi'
'Le Gal, Yann'
'Roisnel, Thierry'
'Jeannin, Olivier'
'Barri\`ere, Fr\'ed\'eric'
'Guizouarn, Thierry'
'Lorcy, Dominique'

_publ_section_title
;
 Non-covalent interactions in neutral and oxidized tetrathiafulvalenes
;
_journal_issue 19
_journal_name_full CrystEngComm
_journal_page_first 2946
_journal_page_last 2958
_journal_paper_doi 10.1039/D3CE00257H
_journal_volume 25
_journal_year 2023
_chemical_compound_source 'synthesis as described'
_chemical_formula_moiety 'C10 H6 N2 S8'
_chemical_formula_sum 'C10 H6 N2 S8'
_chemical_formula_weight 410.65
_space_group_crystal_system triclinic
_space_group_IT_number 2
_space_group_name_Hall '-P 1'
_space_group_name_H-M_alt 'P -1'
_atom_sites_solution_hydrogens geom
_atom_sites_solution_primary dual
_atom_sites_solution_secondary difmap
_audit_update_record
;
2023-03-01 deposited with the CCDC.	2023-04-25 downloaded from the CCDC.
;
_cell_angle_alpha 73.335(5)
_cell_angle_beta 87.672(6)
_cell_angle_gamma 81.049(6)
_cell_formula_units_Z 2
_cell_length_a 7.4506(12)
_cell_length_b 8.1175(12)
_cell_length_c 13.345(2)
_cell_measurement_reflns_used 9899
_cell_measurement_temperature 150(2)
_cell_measurement_theta_max 27.4777
_cell_measurement_theta_min 2.6755
_cell_measurement_wavelength 0.710730
_cell_volume 763.8(2)
_computing_cell_refinement 'APEX3 (Bruker, 2015)'
_computing_data_collection 'Bruker APEX3 (Bruker, 2015)'
_computing_data_reduction 'SAINT (Bruker, 2014)'
_computing_molecular_graphics
;
   'SXGRAPH (L. Farrugia, 1999), Mercury (CSD, 2020)'
;
_computing_publication_material 'CRYSCALC (T. Roisnel, local program, 2021)'
_computing_structure_refinement 'SHELXL-2018_3 (Sheldrick, 2018)'
_computing_structure_solution 'SHELXT 2018_2 (Sheldrick, 2018)'
_diffrn_ambient_temperature 150(2)
_diffrn_detector CMOS-PHOTON70
_diffrn_measured_fraction_theta_full 0.995
_diffrn_measured_fraction_theta_max 0.995
_diffrn_measurement_device_type 'D8 VENTURE Bruker AXS'
_diffrn_measurement_method 'rotation images'
_diffrn_orient_matrix_UB_11 0.0991019
_diffrn_orient_matrix_UB_12 0.0431682
_diffrn_orient_matrix_UB_13 0.0290533
_diffrn_orient_matrix_UB_21 -0.0431816
_diffrn_orient_matrix_UB_22 -0.0515944
_diffrn_orient_matrix_UB_23 0.0725361
_diffrn_orient_matrix_UB_31 0.0823164
_diffrn_orient_matrix_UB_32 -0.1113232
_diffrn_orient_matrix_UB_33 0.0036183
_diffrn_radiation_monochromator 'multilayer monochromator'
_diffrn_radiation_probe x-ray
_diffrn_radiation_source 'Incoatec microfocus sealed tube'
_diffrn_radiation_type MoK\a
_diffrn_radiation_wavelength 0.71073
_diffrn_reflns_av_R_equivalents 0.0316
_diffrn_reflns_av_unetI/netI 0.0268
_diffrn_reflns_limit_h_max 9
_diffrn_reflns_limit_h_min -9
_diffrn_reflns_limit_k_max 10
_diffrn_reflns_limit_k_min -10
_diffrn_reflns_limit_l_max 17
_diffrn_reflns_limit_l_min -17
_diffrn_reflns_number 21489
_diffrn_reflns_theta_full 25.242
_diffrn_reflns_theta_max 27.478
_diffrn_reflns_theta_min 2.649
_diffrn_source_current 1.00
_diffrn_source_power 50.0
_diffrn_source_voltage 50.00
_exptl_absorpt_coefficient_mu 1.156
_exptl_absorpt_correction_T_max 0.933
_exptl_absorpt_correction_T_min 0.817
_exptl_absorpt_correction_type multi-scan
_exptl_absorpt_process_details
;
  [Sheldrick, G.M. (2014). SADABS Bruker AXS Inc., Madison, Wisconsin, USA]
;
_exptl_crystal_colour orange
_exptl_crystal_density_diffrn 1.786
_exptl_crystal_description prism
_exptl_crystal_F_000 416
_exptl_crystal_size_max 0.310
_exptl_crystal_size_mid 0.090
_exptl_crystal_size_min 0.060
_refine_diff_density_max 1.107
_refine_diff_density_min -0.369
_refine_diff_density_rms 0.074
_refine_ls_extinction_method none
_refine_ls_goodness_of_fit_ref 1.039
_refine_ls_hydrogen_treatment constr
_refine_ls_matrix_type full
_refine_ls_number_parameters 183
_refine_ls_number_reflns 3500
_refine_ls_number_restraints 0
_refine_ls_restrained_S_all 1.039
_refine_ls_R_factor_all 0.0291
_refine_ls_R_factor_gt 0.0274
_refine_ls_shift/su_max 0.035
_refine_ls_shift/su_mean 0.001
_refine_ls_structure_factor_coef Fsqd
_refine_ls_weighting_details 'w=1/[\s^2^(Fo^2^)+(0.0453P)^2^+0.4935P] where P=(Fo^2^+2Fc^2^)/3'
_refine_ls_weighting_scheme calc
_refine_ls_wR_factor_gt 0.0785
_refine_ls_wR_factor_ref 0.0806
_reflns_number_gt 3295
_reflns_number_total 3500
_reflns_threshold_expression >2sigma(I)
_cod_data_source_file d3ce00257h2.cif
_cod_data_source_block TTFSCN
_cod_depositor_comments 'Adding full bibliography for 7246664--7246672.cif.'
_cod_database_code 7246671

loop_
_space_group_symop_operation_xyz
'x, y, z'
'-x, -y, -z'

loop_
_atom_site_label
_atom_site_type_symbol
_atom_site_fract_x
_atom_site_fract_y
_atom_site_fract_z
_atom_site_U_iso_or_equiv
_atom_site_adp_type
_atom_site_occupancy
_atom_site_site_symmetry_order
_atom_site_calc_flag
_atom_site_refinement_flags_posn
_atom_site_refinement_flags_adp
_atom_site_refinement_flags_occupancy
_atom_site_disorder_assembly
_atom_site_disorder_group
S1 S 0.17329(7) 0.38867(6) 0.91077(3) 0.03072(12) Uani 1 1 d . . . . .
S2 S -0.01076(6) 0.77948(6) 0.77444(3) 0.02682(11) Uani 1 1 d . . . . .
S3 S 0.26384(6) 0.31316(5) 0.70524(3) 0.02323(11) Uani 1 1 d . . . . .
S4 S 0.11998(6) 0.67194(5) 0.58155(3) 0.02216(11) Uani 1 1 d . . . . .
S5 S 0.40587(6) 0.21670(5) 0.49642(3) 0.02383(11) Uani 1 1 d . . . . .
S6 S 0.26659(6) 0.58308(5) 0.36905(3) 0.02267(11) Uani 1 1 d . . . . .
S7 S 0.40936(6) 0.46109(5) 0.17392(3) 0.02265(11) Uani 1 1 d . . . . .
S8 S 0.60004(6) 0.15137(6) 0.10859(3) 0.02810(12) Uani 1 1 d . . . . .
C1 C -0.0295(4) 0.9739(3) 0.66777(18) 0.0462(6) Uani 1 1 d . . . . .
H1A H 0.090566 0.988692 0.636816 0.069 Uiso 1 1 calc R U . . .
H1B H -0.077112 1.074010 0.693250 0.069 Uiso 1 1 calc R U . . .
H1C H -0.112279 0.965668 0.614775 0.069 Uiso 1 1 calc R U . . .
C2 C 0.0152(3) 0.2362(3) 0.93832(15) 0.0347(4) Uani 1 1 d . . . . .
H2A H -0.106239 0.297346 0.914350 0.052 Uiso 1 1 calc R U . . .
H2B H 0.012792 0.180420 1.013839 0.052 Uiso 1 1 calc R U . . .
H2C H 0.052717 0.147559 0.901847 0.052 Uiso 1 1 calc R U . . .
C3 C 0.0995(2) 0.6219(2) 0.71789(12) 0.0192(3) Uani 1 1 d . . . . .
C4 C 0.1664(2) 0.4597(2) 0.77420(12) 0.0208(3) Uani 1 1 d . . . . .
C5 C 0.2339(2) 0.4656(2) 0.58143(12) 0.0190(3) Uani 1 1 d . . . . .
C6 C 0.2948(2) 0.4269(2) 0.49319(12) 0.0195(3) Uani 1 1 d . . . . .
C7 C 0.3679(2) 0.4374(2) 0.30399(12) 0.0193(3) Uani 1 1 d . . . . .
C8 C 0.4328(2) 0.2704(2) 0.36093(12) 0.0202(3) Uani 1 1 d . . . . .
N9 N 0.51641(18) 0.15837(18) 0.30672(10) 0.0213(3) Uani 1 1 d . . . . .
C10 C 0.5099(2) 0.2465(2) 0.20714(13) 0.0224(3) Uani 1 1 d . . . . .
C11 C 0.4369(2) 0.0246(2) 0.11354(14) 0.0286(4) Uani 1 1 d . . . . .
N12 N 0.3325(2) -0.0651(3) 0.11756(15) 0.0416(4) Uani 1 1 d . . . . .

loop_
_atom_site_aniso_label
_atom_site_aniso_U_11
_atom_site_aniso_U_22
_atom_site_aniso_U_33
_atom_site_aniso_U_23
_atom_site_aniso_U_13
_atom_site_aniso_U_12
S1 0.0412(3) 0.0385(3) 0.0156(2) -0.00612(17) 0.00234(17) -0.0187(2)
S2 0.0308(2) 0.0277(2) 0.0267(2) -0.01532(17) 0.00841(17) -0.00616(17)
S3 0.0283(2) 0.0208(2) 0.0182(2) -0.00400(15) 0.00227(15) -0.00003(15)
S4 0.0268(2) 0.0212(2) 0.01707(19) -0.00618(15) 0.00140(15) 0.00167(15)
S5 0.0321(2) 0.0201(2) 0.01720(19) -0.00529(15) 0.00138(15) 0.00205(16)
S6 0.0290(2) 0.0195(2) 0.01797(19) -0.00614(15) 0.00143(15) 0.00225(16)
S7 0.0261(2) 0.0246(2) 0.01775(19) -0.00663(15) 0.00095(15) -0.00424(15)
S8 0.0281(2) 0.0372(2) 0.0253(2) -0.01816(18) 0.00672(16) -0.00780(18)
C1 0.0712(15) 0.0205(9) 0.0442(12) -0.0102(8) 0.0169(11) -0.0010(9)
C2 0.0334(9) 0.0385(10) 0.0286(9) -0.0004(8) 0.0048(7) -0.0135(8)
C3 0.0195(7) 0.0234(7) 0.0178(7) -0.0091(6) 0.0036(5) -0.0073(6)
C4 0.0232(7) 0.0246(8) 0.0168(7) -0.0079(6) 0.0028(6) -0.0072(6)
C5 0.0197(7) 0.0195(7) 0.0181(7) -0.0064(6) 0.0011(5) -0.0019(6)
C6 0.0200(7) 0.0202(7) 0.0183(7) -0.0061(6) 0.0003(5) -0.0011(6)
C7 0.0208(7) 0.0225(8) 0.0165(7) -0.0084(6) 0.0007(5) -0.0032(6)
C8 0.0220(7) 0.0209(7) 0.0188(7) -0.0081(6) 0.0002(6) -0.0023(6)
N9 0.0227(6) 0.0271(7) 0.0169(6) -0.0100(5) 0.0016(5) -0.0053(5)
C10 0.0224(7) 0.0271(8) 0.0216(7) -0.0124(6) 0.0016(6) -0.0053(6)
C11 0.0263(8) 0.0378(9) 0.0277(8) -0.0210(7) -0.0004(7) -0.0007(7)
N12 0.0367(9) 0.0501(11) 0.0511(11) -0.0332(9) 0.0016(8) -0.0108(8)

loop_
_atom_type_symbol
_atom_type_description
_atom_type_scat_dispersion_real
_atom_type_scat_dispersion_imag
_atom_type_scat_source
C C 0.0033 0.0016 'International Tables Vol C Tables 4.2.6.8 and 6.1.1.4'
H H 0.0000 0.0000 'International Tables Vol C Tables 4.2.6.8 and 6.1.1.4'
N N 0.0061 0.0033 'International Tables Vol C Tables 4.2.6.8 and 6.1.1.4'
S S 0.1246 0.1234 'International Tables Vol C Tables 4.2.6.8 and 6.1.1.4'

loop_
_geom_angle_atom_site_label_1
_geom_angle_atom_site_label_2
_geom_angle_atom_site_label_3
_geom_angle
_geom_angle_site_symmetry_1
_geom_angle_site_symmetry_3
_geom_angle_publ_flag
C4 S1 C2 101.52(8) . . ?
C3 S2 C1 102.80(9) . . ?
C5 S3 C4 94.91(8) . . ?
C3 S4 C5 95.16(7) . . ?
C8 S5 C6 93.29(7) . . ?
C7 S6 C6 93.19(7) . . ?
C7 S7 C10 88.25(8) . . ?
C11 S8 C10 97.09(8) . . ?
S2 C1 H1A 109.5 . . ?
S2 C1 H1B 109.5 . . ?
H1A C1 H1B 109.5 . . ?
S2 C1 H1C 109.5 . . ?
H1A C1 H1C 109.5 . . ?
H1B C1 H1C 109.5 . . ?
S1 C2 H2A 109.5 . . ?
S1 C2 H2B 109.5 . . ?
H2A C2 H2B 109.5 . . ?
S1 C2 H2C 109.5 . . ?
H2A C2 H2C 109.5 . . ?
H2B C2 H2C 109.5 . . ?
C4 C3 S2 122.96(12) . . ?
C4 C3 S4 117.40(12) . . ?
S2 C3 S4 119.62(9) . . ?
C3 C4 S1 124.38(12) . . ?
C3 C4 S3 117.47(12) . . ?
S1 C4 S3 118.06(10) . . ?
C6 C5 S3 122.35(13) . . ?
C6 C5 S4 122.69(13) . . ?
S3 C5 S4 114.96(9) . . ?
C5 C6 S5 121.21(13) . . ?
C5 C6 S6 121.81(13) . . ?
S5 C6 S6 116.99(9) . . ?
C8 C7 S7 109.63(11) . . ?
C8 C7 S6 118.93(12) . . ?
S7 C7 S6 131.43(10) . . ?
C7 C8 N9 117.45(14) . . ?
C7 C8 S5 117.58(12) . . ?
N9 C8 S5 124.97(12) . . ?
C10 N9 C8 106.74(14) . . ?
N9 C10 S7 117.93(12) . . ?
N9 C10 S8 122.06(13) . . ?
S7 C10 S8 120.01(10) . . ?
N12 C11 S8 177.58(18) . . ?

loop_
_geom_bond_atom_site_label_1
_geom_bond_atom_site_label_2
_geom_bond_distance
_geom_bond_site_symmetry_2
_geom_bond_publ_flag
S1 C4 1.7471(16) . ?
S1 C2 1.7918(19) . ?
S2 C3 1.7484(16) . ?
S2 C1 1.788(2) . ?
S3 C5 1.7554(16) . ?
S3 C4 1.7592(16) . ?
S4 C3 1.7525(16) . ?
S4 C5 1.7568(16) . ?
S5 C8 1.7451(16) . ?
S5 C6 1.7660(16) . ?
S6 C7 1.7263(16) . ?
S6 C6 1.7711(16) . ?
S7 C7 1.7113(15) . ?
S7 C10 1.7234(17) . ?
S8 C11 1.6979(18) . ?
S8 C10 1.7681(16) . ?
C1 H1A 0.9800 . ?
C1 H1B 0.9800 . ?
C1 H1C 0.9800 . ?
C2 H2A 0.9800 . ?
C2 H2B 0.9800 . ?
C2 H2C 0.9800 . ?
C3 C4 1.343(2) . ?
C5 C6 1.347(2) . ?
C7 C8 1.372(2) . ?
C8 N9 1.380(2) . ?
N9 C10 1.315(2) . ?
C11 N12 1.135(2) . ?

loop_
_geom_torsion_atom_site_label_1
_geom_torsion_atom_site_label_2
_geom_torsion_atom_site_label_3
_geom_torsion_atom_site_label_4
_geom_torsion
_geom_torsion_site_symmetry_1
_geom_torsion_site_symmetry_2
_geom_torsion_site_symmetry_3
_geom_torsion_site_symmetry_4
_geom_torsion_publ_flag
C1 S2 C3 C4 169.51(16) . . . . ?
C1 S2 C3 S4 -12.45(13) . . . . ?
C5 S4 C3 C4 -0.95(14) . . . . ?
C5 S4 C3 S2 -179.10(9) . . . . ?
S2 C3 C4 S1 -6.5(2) . . . . ?
S4 C3 C4 S1 175.44(9) . . . . ?
S2 C3 C4 S3 176.97(8) . . . . ?
S4 C3 C4 S3 -1.11(18) . . . . ?
C2 S1 C4 C3 112.95(16) . . . . ?
C2 S1 C4 S3 -70.52(12) . . . . ?
C5 S3 C4 C3 2.54(14) . . . . ?
C5 S3 C4 S1 -174.23(9) . . . . ?
C4 S3 C5 C6 176.56(14) . . . . ?
C4 S3 C5 S4 -3.10(10) . . . . ?
C3 S4 C5 C6 -177.00(14) . . . . ?
C3 S4 C5 S3 2.66(10) . . . . ?
S3 C5 C6 S5 1.3(2) . . . . ?
S4 C5 C6 S5 -179.08(8) . . . . ?
S3 C5 C6 S6 -179.03(8) . . . . ?
S4 C5 C6 S6 0.6(2) . . . . ?
C8 S5 C6 C5 178.62(14) . . . . ?
C8 S5 C6 S6 -1.09(10) . . . . ?
C7 S6 C6 C5 -178.37(14) . . . . ?
C7 S6 C6 S5 1.34(10) . . . . ?
C10 S7 C7 C8 -0.10(12) . . . . ?
C10 S7 C7 S6 178.91(13) . . . . ?
C6 S6 C7 C8 -1.15(14) . . . . ?
C6 S6 C7 S7 179.90(12) . . . . ?
S7 C7 C8 N9 0.51(18) . . . . ?
S6 C7 C8 N9 -178.65(11) . . . . ?
S7 C7 C8 S5 179.78(8) . . . . ?
S6 C7 C8 S5 0.62(18) . . . . ?
C6 S5 C8 C7 0.30(14) . . . . ?
C6 S5 C8 N9 179.51(14) . . . . ?
C7 C8 N9 C10 -0.72(19) . . . . ?
S5 C8 N9 C10 -179.93(12) . . . . ?
C8 N9 C10 S7 0.63(17) . . . . ?
C8 N9 C10 S8 -179.27(11) . . . . ?
C7 S7 C10 N9 -0.33(13) . . . . ?
C7 S7 C10 S8 179.57(10) . . . . ?
C11 S8 C10 N9 72.40(15) . . . . ?
C11 S8 C10 S7 -107.49(11) . . . . ?
